data_4303551
loop_
_publ_author_name
'Fabienne Gschwind'
'Olha Sereda'
'Katharina M. Fromm'

_publ_section_title
;
Multitopic Ligand Design: A Concept for Single-Source Precursors
;
_journal_name_full 'Inorganic Chemistry'
_journal_page_first 10535
_journal_page_last 10547
_journal_paper_doi 10.1021/ic9009064
_journal_volume 48
_journal_year 2009
_chemical_formula_moiety 'C10 H24 Ca Cu2 I3 N O6'
_chemical_formula_sum 'C20 H28 Ca Cu3 I5 N2 O9'
_chemical_formula_weight 1305.64
_chemical_name_common
;
nicotinic acid tetra ethylene glycol calcium copper iodide diihydrate
;
_chemical_name_systematic
; 
 ? 
;
_space_group_IT_number 62
_symmetry_cell_setting orthorhombic
_symmetry_space_group_name_Hall '-P 2ac 2n'
_symmetry_space_group_name_H-M 'P n m a'
_atom_sites_solution_hydrogens geom
_atom_sites_solution_primary direct
_atom_sites_solution_secondary difmap
_audit_creation_method SHELXL-97
_cell_angle_alpha 90.00
_cell_angle_beta 90.00
_cell_angle_gamma 90.00
_cell_formula_units_Z 4
_cell_length_a 13.023(3)
_cell_length_b 14.858(3)
_cell_length_c 17.961(4)
_cell_measurement_reflns_used 17540
_cell_measurement_temperature 200(2)
_cell_measurement_theta_max 49.3
_cell_measurement_theta_min 6.8
_cell_volume 3475.4(13)
_computing_cell_refinement Xred
_computing_data_collection Stoe
_computing_data_reduction Xred
_computing_molecular_graphics Diamond
_computing_publication_material Word
_computing_structure_refinement 'SHELXL-97 (Sheldrick, 1997)'
_computing_structure_solution 'SHELXS-97 (Sheldrick, 1990)'
_diffrn_ambient_temperature 200(2)
_diffrn_detector_area_resol_mean 6.67
_diffrn_measured_fraction_theta_full 0.996
_diffrn_measured_fraction_theta_max 0.996
_diffrn_measurement_device_type 'STOE IPDS 2T'
_diffrn_measurement_method 'omega scan'
_diffrn_radiation_monochromator graphite
_diffrn_radiation_source 'fine-focus sealed tube'
_diffrn_radiation_type MoK\a
_diffrn_radiation_wavelength 0.71073
_diffrn_reflns_av_R_equivalents 0.1875
_diffrn_reflns_av_sigmaI/netI 0.1155
_diffrn_reflns_limit_h_max 14
_diffrn_reflns_limit_h_min -14
_diffrn_reflns_limit_k_max 15
_diffrn_reflns_limit_k_min -15
_diffrn_reflns_limit_l_max 19
_diffrn_reflns_limit_l_min -19
_diffrn_reflns_number 13643
_diffrn_reflns_theta_full 22.50
_diffrn_reflns_theta_max 22.50
_diffrn_reflns_theta_min 3.42
_exptl_absorpt_coefficient_mu 6.452
_exptl_absorpt_correction_T_max 0.9907
_exptl_absorpt_correction_T_min 0.9570
_exptl_absorpt_correction_type integration
_exptl_crystal_colour yellow
_exptl_crystal_density_diffrn 2.495
_exptl_crystal_density_method 'not measured'
_exptl_crystal_description block
_exptl_crystal_F_000 2424
_exptl_crystal_size_max 0.15
_exptl_crystal_size_mid 0.1
_exptl_crystal_size_min 0.08
_refine_diff_density_max 1.390
_refine_diff_density_min -1.146
_refine_diff_density_rms 0.248
_refine_ls_extinction_method none
_refine_ls_goodness_of_fit_ref 1.040
_refine_ls_hydrogen_treatment mixed
_refine_ls_matrix_type full
_refine_ls_number_parameters 149
_refine_ls_number_reflns 2361
_refine_ls_number_restraints 0
_refine_ls_restrained_S_all 1.040
_refine_ls_R_factor_all 0.1208
_refine_ls_R_factor_gt 0.0652
_refine_ls_shift/su_max 0.000
_refine_ls_shift/su_mean 0.000
_refine_ls_structure_factor_coef Fsqd
_refine_ls_weighting_details 'calc w=1/[\s^2^(Fo^2^)+(0.0393P)^2^+19.3909P] where P=(Fo^2^+2Fc^2^)/3'
_refine_ls_weighting_scheme calc
_refine_ls_wR_factor_gt 0.1061
_refine_ls_wR_factor_ref 0.1180
_reflns_number_gt 1522
_reflns_number_total 2361
_reflns_threshold_expression >2sigma(I)
_cod_data_source_file ic9009064_si_001_2.cif
_cod_data_source_block d:\cacu2\cacu2
_cod_database_code 4303551

loop_
_symmetry_equiv_pos_as_xyz
'x, y, z'
'-x+1/2, -y, z+1/2'
'x+1/2, -y+1/2, -z+1/2'
'-x, y+1/2, -z'
'-x, -y, -z'
'x-1/2, y, -z-1/2'
'-x-1/2, y-1/2, z-1/2'
'x, -y-1/2, z'

loop_
_atom_site_label
_atom_site_type_symbol
_atom_site_fract_x
_atom_site_fract_y
_atom_site_fract_z
_atom_site_U_iso_or_equiv
_atom_site_adp_type
_atom_site_occupancy
_atom_site_symmetry_multiplicity
_atom_site_calc_flag
_atom_site_refinement_flags
_atom_site_disorder_assembly
_atom_site_disorder_group
I1 I -0.13806(14) 0.2500 0.39980(8) 0.0222(5) Uani 1 2 d S . .
I2 I -0.17237(9) 0.09243(7) 0.19210(6) 0.0201(3) Uani 1 1 d . . .
I3 I 0.09165(13) 0.2500 0.20626(8) 0.0216(4) Uani 1 2 d S . .
Cu1 Cu -0.04100(18) 0.16069(15) 0.28795(11) 0.0254(6) Uani 1 1 d . . .
Cu2 Cu -0.2145(2) 0.2500 0.25605(17) 0.0236(8) Uani 1 2 d S . .
Ca1 Ca 0.3429(4) 0.2500 0.5748(2) 0.0183(12) Uani 1 2 d S . .
O1 O 0.2193(10) 0.1419(9) 0.5293(6) 0.028(2) Uani 1 1 d . . .
O2 O 0.2334(10) -0.0041(8) 0.5624(6) 0.028(2) Uani 1 1 d . . .
O3 O 0.4286(9) 0.0934(8) 0.5771(6) 0.025(3) Uani 1 1 d . . .
O4 O 0.5330(14) 0.2500 0.5585(9) 0.032(3) Uani 1 2 d S . .
O5 O 0.3710(14) 0.2500 0.4441(8) 0.032(3) Uani 1 2 d S . .
H51 H 0.4060 0.1961 0.4295 0.048 Uiso 1 1 d . . .
O6 O 0.4051(14) 0.2500 0.6982(9) 0.032(3) Uani 1 2 d S . .
H61 H 0.4499 0.3039 0.7062 0.048 Uiso 1 1 d . . .
N1 N 0.0274(11) 0.0642(10) 0.3519(7) 0.023(4) Uani 1 1 d . . .
C1 C 0.1327(14) 0.0273(11) 0.4580(9) 0.023(2) Uani 1 1 d . . .
C2 C 0.0904(14) 0.0895(12) 0.4089(8) 0.023(2) Uani 1 1 d . . .
H2 H 0.1059 0.1515 0.4152 0.027 Uiso 1 1 calc R . .
C3 C 0.0097(14) -0.0231(12) 0.3443(9) 0.023(2) Uani 1 1 d . . .
H3 H -0.0325 -0.0426 0.3043 0.027 Uiso 1 1 calc R . .
C4 C 0.0488(16) -0.0855(14) 0.3909(11) 0.041(6) Uani 1 1 d . . .
H4 H 0.0311 -0.1470 0.3844 0.049 Uiso 1 1 calc R . .
C5 C 0.1128(14) -0.0616(11) 0.4468(9) 0.023(2) Uani 1 1 d . . .
H5 H 0.1434 -0.1061 0.4776 0.027 Uiso 1 1 calc R . .
C6 C 0.2025(14) 0.0634(14) 0.5193(10) 0.025(5) Uani 1 1 d . . .
C7 C 0.2823(15) 0.0196(13) 0.6315(10) 0.033(4) Uani 1 1 d . . .
H7A H 0.2625 -0.0244 0.6703 0.040 Uiso 1 1 calc R . .
H7B H 0.2580 0.0797 0.6475 0.040 Uiso 1 1 calc R . .
C8 C 0.3961(14) 0.0211(12) 0.6244(10) 0.029(3) Uani 1 1 d . . .
H8A H 0.4273 0.0284 0.6743 0.035 Uiso 1 1 calc R . .
H8B H 0.4200 -0.0368 0.6034 0.035 Uiso 1 1 calc R . .
C9 C 0.5372(14) 0.0951(13) 0.5741(10) 0.029(3) Uani 1 1 d . . .
H9A H 0.5632 0.0369 0.5550 0.035 Uiso 1 1 calc R . .
H9B H 0.5654 0.1043 0.6248 0.035 Uiso 1 1 calc R . .
C10 C 0.5708(16) 0.1688(12) 0.5248(10) 0.033(4) Uani 1 1 d . . .
H10A H 0.6466 0.1702 0.5211 0.040 Uiso 1 1 calc R . .
H10B H 0.5418 0.1611 0.4743 0.040 Uiso 1 1 calc R . .
I4 I 0.34869(17) 0.7500 0.22081(11) 0.0487(6) Uani 1 2 d S . .

loop_
_atom_site_aniso_label
_atom_site_aniso_U_11
_atom_site_aniso_U_22
_atom_site_aniso_U_33
_atom_site_aniso_U_23
_atom_site_aniso_U_13
_atom_site_aniso_U_12
I1 0.0256(11) 0.0294(10) 0.0117(8) 0.000 0.0005(7) 0.000
I2 0.0215(7) 0.0234(6) 0.0155(5) -0.0043(5) -0.0016(5) 0.0000(6)
I3 0.0133(10) 0.0343(10) 0.0173(8) 0.000 -0.0006(7) 0.000
Cu1 0.0279(14) 0.0254(13) 0.0230(12) 0.0032(10) -0.0065(10) 0.0004(11)
Cu2 0.020(2) 0.0239(18) 0.0271(17) 0.000 -0.0010(15) 0.000
Ca1 0.025(3) 0.018(3) 0.012(2) 0.000 -0.006(2) 0.000
O1 0.039(6) 0.021(5) 0.024(5) 0.013(4) -0.003(4) -0.011(5)
O2 0.039(6) 0.021(5) 0.024(5) 0.013(4) -0.003(4) -0.011(5)
O3 0.025(9) 0.023(7) 0.027(6) 0.010(6) -0.007(5) 0.003(6)
O4 0.040(7) 0.040(7) 0.017(5) 0.000 -0.009(5) 0.000
O5 0.040(7) 0.040(7) 0.017(5) 0.000 -0.009(5) 0.000
O6 0.040(7) 0.040(7) 0.017(5) 0.000 -0.009(5) 0.000
N1 0.026(10) 0.024(10) 0.018(8) 0.006(7) 0.003(7) 0.006(7)
C1 0.025(6) 0.020(5) 0.023(5) 0.001(4) -0.008(4) 0.001(5)
C2 0.025(6) 0.020(5) 0.023(5) 0.001(4) -0.008(4) 0.001(5)
C3 0.025(6) 0.020(5) 0.023(5) 0.001(4) -0.008(4) 0.001(5)
C4 0.041(14) 0.024(12) 0.057(13) 0.012(11) -0.019(11) -0.009(11)
C5 0.025(6) 0.020(5) 0.023(5) 0.001(4) -0.008(4) 0.001(5)
C6 0.016(12) 0.037(13) 0.022(10) 0.015(9) 0.007(8) 0.006(10)
C7 0.035(10) 0.025(8) 0.040(8) 0.008(7) 0.010(7) 0.010(7)
C8 0.022(9) 0.017(8) 0.047(8) 0.010(7) -0.002(7) -0.004(7)
C9 0.022(9) 0.017(8) 0.047(8) 0.010(7) -0.002(7) -0.004(7)
C10 0.035(10) 0.025(8) 0.040(8) 0.008(7) 0.010(7) 0.010(7)
I4 0.0400(14) 0.0510(13) 0.0552(13) 0.000 -0.0107(11) 0.000

loop_
_atom_type_symbol
_atom_type_description
_atom_type_scat_dispersion_real
_atom_type_scat_dispersion_imag
_atom_type_scat_source
C C 0.0033 0.0016 'International Tables Vol C Tables 4.2.6.8 and 6.1.1.4'
H H 0.0000 0.0000 'International Tables Vol C Tables 4.2.6.8 and 6.1.1.4'
Ca Ca 0.2262 0.3064 'International Tables Vol C Tables 4.2.6.8 and 6.1.1.4'
Cu Cu 0.3201 1.2651 'International Tables Vol C Tables 4.2.6.8 and 6.1.1.4'
I I -0.4742 1.8119 'International Tables Vol C Tables 4.2.6.8 and 6.1.1.4'
N N 0.0061 0.0033 'International Tables Vol C Tables 4.2.6.8 and 6.1.1.4'
O O 0.0106 0.0060 'International Tables Vol C Tables 4.2.6.8 and 6.1.1.4'

loop_
_geom_angle_atom_site_label_1
_geom_angle_atom_site_label_2
_geom_angle_atom_site_label_3
_geom_angle
_geom_angle_site_symmetry_1
_geom_angle_site_symmetry_3
_geom_angle_publ_flag
Cu1 I1 Cu1 58.42(10) 8_565 . ?
Cu1 I1 Cu2 58.54(7) 8_565 . ?
Cu1 I1 Cu2 58.54(7) . . ?
Cu1 I2 Cu2 60.87(9) . . ?
Cu2 I3 Cu1 119.38(9) 6_656 . ?
Cu2 I3 Cu1 119.38(9) 6_656 8_565 ?
Cu1 I3 Cu1 60.70(10) . 8_565 ?
N1 Cu1 I3 112.5(4) . . ?
N1 Cu1 I2 112.4(4) . . ?
I3 Cu1 I2 104.89(8) . . ?
N1 Cu1 Cu1 134.6(4) . 8_565 ?
I3 Cu1 Cu1 59.65(5) . 8_565 ?
I2 Cu1 Cu1 112.68(5) . 8_565 ?
N1 Cu1 Cu2 146.6(4) . . ?
I3 Cu1 Cu2 100.66(9) . . ?
I2 Cu1 Cu2 60.20(7) . . ?
Cu1 Cu1 Cu2 60.36(6) 8_565 . ?
N1 Cu1 I1 97.4(4) . . ?
I3 Cu1 I1 118.16(9) . . ?
I2 Cu1 I1 111.67(10) . . ?
Cu1 Cu1 I1 60.79(5) 8_565 . ?
Cu2 Cu1 I1 61.63(9) . . ?
I3 Cu2 I2 108.10(8) 6_556 . ?
I3 Cu2 I2 108.10(8) 6_556 8_565 ?
I2 Cu2 I2 122.92(13) . 8_565 ?
I3 Cu2 Cu1 139.32(10) 6_556 8_565 ?
I2 Cu2 Cu1 110.67(12) . 8_565 ?
I2 Cu2 Cu1 58.93(7) 8_565 8_565 ?
I3 Cu2 Cu1 139.32(10) 6_556 . ?
I2 Cu2 Cu1 58.93(7) . . ?
I2 Cu2 Cu1 110.67(12) 8_565 . ?
Cu1 Cu2 Cu1 59.29(12) 8_565 . ?
I3 Cu2 I1 96.08(11) 6_556 . ?
I2 Cu2 I1 109.14(7) . . ?
I2 Cu2 I1 109.14(7) 8_565 . ?
Cu1 Cu2 I1 59.83(8) 8_565 . ?
Cu1 Cu2 I1 59.83(8) . . ?
O6 Ca1 O5 151.1(7) . . ?
O6 Ca1 O1 123.1(4) . . ?
O5 Ca1 O1 76.6(4) . . ?
O6 Ca1 O1 123.1(4) . 8_565 ?
O5 Ca1 O1 76.6(4) . 8_565 ?
O1 Ca1 O1 83.3(6) . 8_565 ?
O6 Ca1 O4 76.7(6) . . ?
O5 Ca1 O4 74.4(6) . . ?
O1 Ca1 O4 128.4(4) . . ?
O1 Ca1 O4 128.4(4) 8_565 . ?
O6 Ca1 O3 80.6(3) . 8_565 ?
O5 Ca1 O3 87.1(3) . 8_565 ?
O1 Ca1 O3 153.2(4) . 8_565 ?
O1 Ca1 O3 72.2(4) 8_565 8_565 ?
O4 Ca1 O3 64.7(3) . 8_565 ?
O6 Ca1 O3 80.6(3) . . ?
O5 Ca1 O3 87.1(3) . . ?
O1 Ca1 O3 72.2(4) . . ?
O1 Ca1 O3 153.2(4) 8_565 . ?
O4 Ca1 O3 64.7(3) . . ?
O3 Ca1 O3 128.7(6) 8_565 . ?
O6 Ca1 I4 63.6(5) . 2_565 ?
O5 Ca1 I4 145.3(5) . 2_565 ?
O1 Ca1 I4 77.7(3) . 2_565 ?
O1 Ca1 I4 77.7(3) 8_565 2_565 ?
O4 Ca1 I4 140.3(4) . 2_565 ?
O3 Ca1 I4 106.6(3) 8_565 2_565 ?
O3 Ca1 I4 106.6(3) . 2_565 ?
C6 O1 Ca1 144.9(13) . . ?
C6 O2 C7 116.9(15) . . ?
C9 O3 C8 109.4(13) . . ?
C9 O3 Ca1 114.5(10) . . ?
C8 O3 Ca1 123.9(10) . . ?
C10 O4 C10 114.3(18) 8_565 . ?
C10 O4 Ca1 112.9(11) 8_565 . ?
C10 O4 Ca1 112.9(11) . . ?
Ca1 O5 H51 110.2 . . ?
Ca1 O6 H61 109.5 . . ?
C3 N1 C2 116.9(15) . . ?
C3 N1 Cu1 123.6(12) . . ?
C2 N1 Cu1 119.4(12) . . ?
C5 C1 C2 118.3(16) . . ?
C5 C1 C6 124.2(16) . . ?
C2 C1 C6 117.4(15) . . ?
N1 C2 C1 122.1(16) . . ?
N1 C2 H2 119.0 . . ?
C1 C2 H2 119.0 . . ?
N1 C3 C4 122.9(17) . . ?
N1 C3 H3 118.6 . . ?
C4 C3 H3 118.6 . . ?
C3 C4 C5 120.9(18) . . ?
C3 C4 H4 119.5 . . ?
C5 C4 H4 119.5 . . ?
C4 C5 C1 118.8(17) . . ?
C4 C5 H5 120.6 . . ?
C1 C5 H5 120.6 . . ?
O1 C6 O2 126.2(17) . . ?
O1 C6 C1 124.0(16) . . ?
O2 C6 C1 109.6(16) . . ?
O2 C7 C8 111.7(15) . . ?
O2 C7 H7A 109.3 . . ?
C8 C7 H7A 109.3 . . ?
O2 C7 H7B 109.3 . . ?
C8 C7 H7B 109.3 . . ?
H7A C7 H7B 107.9 . . ?
O3 C8 C7 110.9(15) . . ?
O3 C8 H8A 109.5 . . ?
C7 C8 H8A 109.5 . . ?
O3 C8 H8B 109.5 . . ?
C7 C8 H8B 109.5 . . ?
H8A C8 H8B 108.1 . . ?
O3 C9 C10 109.4(15) . . ?
O3 C9 H9A 109.8 . . ?
C10 C9 H9A 109.8 . . ?
O3 C9 H9B 109.8 . . ?
C10 C9 H9B 109.8 . . ?
H9A C9 H9B 108.2 . . ?
O4 C10 C9 105.6(15) . . ?
O4 C10 H10A 110.6 . . ?
C9 C10 H10A 110.6 . . ?
O4 C10 H10B 110.6 . . ?
C9 C10 H10B 110.6 . . ?
H10A C10 H10B 108.7 . . ?

loop_
_geom_bond_atom_site_label_1
_geom_bond_atom_site_label_2
_geom_bond_distance
_geom_bond_site_symmetry_2
_geom_bond_publ_flag
I1 Cu1 2.719(3) 8_565 ?
I1 Cu1 2.719(3) . ?
I1 Cu2 2.767(3) . ?
I2 Cu1 2.631(2) . ?
I2 Cu2 2.6650(19) . ?
I3 Cu2 2.613(4) 6_656 ?
I3 Cu1 2.626(3) . ?
I3 Cu1 2.626(3) 8_565 ?
Cu1 N1 2.041(14) . ?
Cu1 Cu1 2.654(4) 8_565 ?
Cu1 Cu2 2.683(4) . ?
Cu2 I3 2.613(4) 6_556 ?
Cu2 I2 2.6650(19) 8_565 ?
Cu2 Cu1 2.683(4) 8_565 ?
Ca1 O6 2.360(16) . ?
Ca1 O5 2.376(16) . ?
Ca1 O1 2.416(14) . ?
Ca1 O1 2.416(14) 8_565 ?
Ca1 O4 2.493(19) . ?
Ca1 O3 2.582(12) 8_565 ?
Ca1 O3 2.582(12) . ?
Ca1 I4 3.619(5) 2_565 ?
O1 C6 1.20(2) . ?
O2 C6 1.33(2) . ?
O2 C7 1.44(2) . ?
O3 C9 1.42(2) . ?
O3 C8 1.43(2) . ?
O4 C10 1.437(19) 8_565 ?
O4 C10 1.437(19) . ?
O5 H51 0.9576 . ?
O6 H61 1.0006 . ?
N1 C3 1.33(2) . ?
N1 C2 1.36(2) . ?
C1 C5 1.36(2) . ?
C1 C2 1.39(2) . ?
C1 C6 1.52(2) . ?
C2 H2 0.9500 . ?
C3 C4 1.35(2) . ?
C3 H3 0.9500 . ?
C4 C5 1.35(2) . ?
C4 H4 0.9500 . ?
C5 H5 0.9500 . ?
C7 C8 1.49(3) . ?
C7 H7A 0.9900 . ?
C7 H7B 0.9900 . ?
C8 H8A 0.9900 . ?
C8 H8B 0.9900 . ?
C9 C10 1.47(2) . ?
C9 H9A 0.9900 . ?
C9 H9B 0.9900 . ?
C10 H10A 0.9900 . ?
C10 H10B 0.9900 . ?
I4 Ca1 3.619(5) 2_564 ?

loop_
_geom_torsion_atom_site_label_1
_geom_torsion_atom_site_label_2
_geom_torsion_atom_site_label_3
_geom_torsion_atom_site_label_4
_geom_torsion
_geom_torsion_site_symmetry_1
_geom_torsion_site_symmetry_2
_geom_torsion_site_symmetry_3
_geom_torsion_site_symmetry_4
_geom_torsion_publ_flag
Cu2 I3 Cu1 N1 -20.4(4) 6_656 . . . ?
Cu1 I3 Cu1 N1 -129.7(4) 8_565 . . . ?
Cu2 I3 Cu1 I2 -142.90(8) 6_656 . . . ?
Cu1 I3 Cu1 I2 107.86(7) 8_565 . . . ?
Cu2 I3 Cu1 Cu1 109.24(8) 6_656 . . 8_565 ?
Cu2 I3 Cu1 Cu2 155.35(4) 6_656 . . . ?
Cu1 I3 Cu1 Cu2 46.10(9) 8_565 . . . ?
Cu2 I3 Cu1 I1 91.95(10) 6_656 . . . ?
Cu1 I3 Cu1 I1 -17.30(11) 8_565 . . . ?
Cu2 I2 Cu1 N1 143.6(4) . . . . ?
Cu2 I2 Cu1 I3 -93.91(10) . . . . ?
Cu2 I2 Cu1 Cu1 -31.01(7) . . . 8_565 ?
Cu2 I2 Cu1 I1 35.22(9) . . . . ?
Cu1 I1 Cu1 N1 137.6(4) 8_565 . . . ?
Cu2 I1 Cu1 N1 -152.4(4) . . . . ?
Cu1 I1 Cu1 I3 17.10(11) 8_565 . . . ?
Cu2 I1 Cu1 I3 87.09(10) . . . . ?
Cu1 I1 Cu1 I2 -104.66(8) 8_565 . . . ?
Cu2 I1 Cu1 I2 -34.67(7) . . . . ?
Cu2 I1 Cu1 Cu1 70.00(6) . . . 8_565 ?
Cu1 I1 Cu1 Cu2 -70.00(6) 8_565 . . . ?
Cu1 I2 Cu2 I3 -137.27(13) . . . 6_556 ?
Cu1 I2 Cu2 I2 95.78(15) . . . 8_565 ?
Cu1 I2 Cu2 Cu1 30.17(9) . . . 8_565 ?
Cu1 I2 Cu2 I1 -33.88(9) . . . . ?
N1 Cu1 Cu2 I3 -4.3(8) . . . 6_556 ?
I3 Cu1 Cu2 I3 -177.15(13) . . . 6_556 ?
I2 Cu1 Cu2 I3 81.69(14) . . . 6_556 ?
Cu1 Cu1 Cu2 I3 -131.46(19) 8_565 . . 6_556 ?
I1 Cu1 Cu2 I3 -60.78(16) . . . 6_556 ?
N1 Cu1 Cu2 I2 -86.0(8) . . . . ?
I3 Cu1 Cu2 I2 101.16(8) . . . . ?
Cu1 Cu1 Cu2 I2 146.84(8) 8_565 . . . ?
I1 Cu1 Cu2 I2 -142.47(8) . . . . ?
N1 Cu1 Cu2 I2 157.2(7) . . . 8_565 ?
I3 Cu1 Cu2 I2 -15.64(12) . . . 8_565 ?
I2 Cu1 Cu2 I2 -116.80(13) . . . 8_565 ?
Cu1 Cu1 Cu2 I2 30.04(6) 8_565 . . 8_565 ?
I1 Cu1 Cu2 I2 100.73(9) . . . 8_565 ?
N1 Cu1 Cu2 Cu1 127.2(7) . . . 8_565 ?
I3 Cu1 Cu2 Cu1 -45.68(9) . . . 8_565 ?
I2 Cu1 Cu2 Cu1 -146.84(8) . . . 8_565 ?
I1 Cu1 Cu2 Cu1 70.68(6) . . . 8_565 ?
N1 Cu1 Cu2 I1 56.5(7) . . . . ?
I3 Cu1 Cu2 I1 -116.37(9) . . . . ?
I2 Cu1 Cu2 I1 142.47(8) . . . . ?
Cu1 Cu1 Cu2 I1 -70.68(6) 8_565 . . . ?
Cu1 I1 Cu2 I3 -145.10(6) 8_565 . . 6_556 ?
Cu1 I1 Cu2 I3 145.10(6) . . . 6_556 ?
Cu1 I1 Cu2 I2 103.32(13) 8_565 . . . ?
Cu1 I1 Cu2 I2 33.52(9) . . . . ?
Cu1 I1 Cu2 I2 -33.52(9) 8_565 . . 8_565 ?
Cu1 I1 Cu2 I2 -103.32(13) . . . 8_565 ?
Cu1 I1 Cu2 Cu1 -69.79(12) . . . 8_565 ?
Cu1 I1 Cu2 Cu1 69.79(12) 8_565 . . . ?
O6 Ca1 O1 C6 -60(2) . . . . ?
O5 Ca1 O1 C6 97(2) . . . . ?
O1 Ca1 O1 C6 175.0(19) 8_565 . . . ?
O4 Ca1 O1 C6 40(2) . . . . ?
O3 Ca1 O1 C6 151.2(19) 8_565 . . . ?
O3 Ca1 O1 C6 6(2) . . . . ?
I4 Ca1 O1 C6 -106(2) 2_565 . . . ?
O6 Ca1 O3 C9 -74.5(11) . . . . ?
O5 Ca1 O3 C9 79.2(11) . . . . ?
O1 Ca1 O3 C9 156.0(11) . . . . ?
O1 Ca1 O3 C9 131.2(13) 8_565 . . . ?
O4 Ca1 O3 C9 5.1(10) . . . . ?
O3 Ca1 O3 C9 -4.7(14) 8_565 . . . ?
I4 Ca1 O3 C9 -133.2(10) 2_565 . . . ?
O6 Ca1 O3 C8 63.6(12) . . . . ?
O5 Ca1 O3 C8 -142.7(12) . . . . ?
O1 Ca1 O3 C8 -65.8(12) . . . . ?
O1 Ca1 O3 C8 -90.7(15) 8_565 . . . ?
O4 Ca1 O3 C8 143.2(13) . . . . ?
O3 Ca1 O3 C8 133.4(11) 8_565 . . . ?
I4 Ca1 O3 C8 4.9(12) 2_565 . . . ?
O6 Ca1 O4 C10 -114.2(11) . . . 8_565 ?
O5 Ca1 O4 C10 65.8(11) . . . 8_565 ?
O1 Ca1 O4 C10 123.8(10) . . . 8_565 ?
O1 Ca1 O4 C10 7.8(13) 8_565 . . 8_565 ?
O3 Ca1 O4 C10 -28.4(10) 8_565 . . 8_565 ?
O3 Ca1 O4 C10 160.0(12) . . . 8_565 ?
I4 Ca1 O4 C10 -114.2(11) 2_565 . . 8_565 ?
O6 Ca1 O4 C10 114.2(11) . . . . ?
O5 Ca1 O4 C10 -65.8(11) . . . . ?
O1 Ca1 O4 C10 -7.8(13) . . . . ?
O1 Ca1 O4 C10 -123.8(10) 8_565 . . . ?
O3 Ca1 O4 C10 -160.0(12) 8_565 . . . ?
O3 Ca1 O4 C10 28.4(10) . . . . ?
I4 Ca1 O4 C10 114.2(11) 2_565 . . . ?
I3 Cu1 N1 C3 -116.2(13) . . . . ?
I2 Cu1 N1 C3 1.9(15) . . . . ?
Cu1 Cu1 N1 C3 174.9(11) 8_565 . . . ?
Cu2 Cu1 N1 C3 71.3(16) . . . . ?
I1 Cu1 N1 C3 119.1(14) . . . . ?
I3 Cu1 N1 C2 67.8(13) . . . . ?
I2 Cu1 N1 C2 -174.0(11) . . . . ?
Cu1 Cu1 N1 C2 -1.1(15) 8_565 . . . ?
Cu2 Cu1 N1 C2 -104.6(13) . . . . ?
I1 Cu1 N1 C2 -56.8(12) . . . . ?
C3 N1 C2 C1 -1(2) . . . . ?
Cu1 N1 C2 C1 174.8(13) . . . . ?
C5 C1 C2 N1 2(3) . . . . ?
C6 C1 C2 N1 179.7(15) . . . . ?
C2 N1 C3 C4 2(3) . . . . ?
Cu1 N1 C3 C4 -174.3(15) . . . . ?
N1 C3 C4 C5 -3(3) . . . . ?
C3 C4 C5 C1 4(3) . . . . ?
C2 C1 C5 C4 -3(3) . . . . ?
C6 C1 C5 C4 179.4(17) . . . . ?
Ca1 O1 C6 O2 35(3) . . . . ?
Ca1 O1 C6 C1 -151.3(14) . . . . ?
C7 O2 C6 O1 7(3) . . . . ?
C7 O2 C6 C1 -167.7(14) . . . . ?
C5 C1 C6 O1 -179.5(19) . . . . ?
C2 C1 C6 O1 3(3) . . . . ?
C5 C1 C6 O2 -5(2) . . . . ?
C2 C1 C6 O2 178.0(16) . . . . ?
C6 O2 C7 C8 -95.1(19) . . . . ?
C9 O3 C8 C7 177.5(15) . . . . ?
Ca1 O3 C8 C7 38(2) . . . . ?
O2 C7 C8 O3 68(2) . . . . ?
C8 O3 C9 C10 179.4(14) . . . . ?
Ca1 O3 C9 C10 -36.6(17) . . . . ?
C10 O4 C10 C9 171.1(12) 8_565 . . . ?
Ca1 O4 C10 C9 -58.0(17) . . . . ?
O3 C9 C10 O4 62(2) . . . . ?
